data_4102708
loop_
_publ_author_name
'Rajendra S. Ghadwal'
'Herbert W. Roesky'
'Markus Granitzka'
'Dietmar Stalke'

_publ_section_title
;
 A Facile Route to Functionalized N-Heterocyclic Carbenes (NHCs) with NHC
 Base-Stabilized Dichlorosilylene
;
_journal_name_full 'Journal of the American Chemical Society'
_journal_page_first 10018
_journal_page_last 10020
_journal_paper_doi 10.1021/ja104386g
_journal_volume 132
_journal_year 2010
_chemical_formula_moiety '2(C47 H66 Cl2 N6 Si), C7 H6.36, 2(C7 H8)'
_chemical_formula_sum 'C57.5 H77.25 Cl2 N6 Si'
_chemical_formula_weight 951.49
_chemical_name_systematic
; 
 ? 
;
_space_group_IT_number 2
_symmetry_cell_setting triclinic
_symmetry_space_group_name_Hall '-P 1'
_symmetry_space_group_name_H-M 'P -1'
_atom_sites_solution_hydrogens geom
_atom_sites_solution_primary direct
_atom_sites_solution_secondary difmap
_audit_creation_method SHELXL-97
_cell_angle_alpha 76.172(2)
_cell_angle_beta 73.774(2)
_cell_angle_gamma 69.913(2)
_cell_formula_units_Z 2
_cell_length_a 11.9004(15)
_cell_length_b 15.3835(19)
_cell_length_c 15.9396(19)
_cell_measurement_reflns_used 4656
_cell_measurement_temperature 100(2)
_cell_measurement_theta_max 24.142
_cell_measurement_theta_min 2.528
_cell_volume 2598.1(6)
_computing_cell_refinement 'SAINT V7.68A'
_computing_data_collection 'APEX2 v2009.11'
_computing_data_reduction 'SAINT V7.68A'
_computing_molecular_graphics 'XSHELL in SHELXTL-97'
_computing_publication_material 'XSHELL in SHELXTL-97'
_computing_structure_refinement 'SHELXL in SHELXTL Version 2008/3'
_computing_structure_solution 'SHELXS in SHELXTL Version 2008/3'
_diffrn_ambient_temperature 100(2)
_diffrn_measured_fraction_theta_full 1.000
_diffrn_measured_fraction_theta_max 1.000
_diffrn_measurement_device_type 'Bruker Smart Apex II with D8-Goniometer'
_diffrn_measurement_method 'omega scans'
_diffrn_radiation_monochromator 'INCOATEC Quazar mirror optics'
_diffrn_radiation_source 'INCOATEC Mo Microsource'
_diffrn_radiation_type MoK\a
_diffrn_radiation_wavelength 0.71073
_diffrn_reflns_av_R_equivalents 0.0753
_diffrn_reflns_av_sigmaI/netI 0.0670
_diffrn_reflns_limit_h_max 14
_diffrn_reflns_limit_h_min -14
_diffrn_reflns_limit_k_max 18
_diffrn_reflns_limit_k_min -18
_diffrn_reflns_limit_l_max 19
_diffrn_reflns_limit_l_min -19
_diffrn_reflns_number 46986
_diffrn_reflns_theta_full 25.68
_diffrn_reflns_theta_max 25.68
_diffrn_reflns_theta_min 1.35
_exptl_absorpt_coefficient_mu 0.192
_exptl_absorpt_correction_T_max 0.9703
_exptl_absorpt_correction_T_min 0.8448
_exptl_absorpt_correction_type multi-scan
_exptl_absorpt_process_details SADABS-2008/2
_exptl_crystal_colour colorless
_exptl_crystal_density_diffrn 1.216
_exptl_crystal_density_method 'not measured'
_exptl_crystal_description block
_exptl_crystal_F_000 1024
_exptl_crystal_size_max 0.12
_exptl_crystal_size_mid 0.10
_exptl_crystal_size_min 0.08
_refine_diff_density_max 0.431
_refine_diff_density_min -0.424
_refine_diff_density_rms 0.059
_refine_ls_extinction_method none
_refine_ls_goodness_of_fit_ref 1.031
_refine_ls_hydrogen_treatment constr
_refine_ls_matrix_type full
_refine_ls_number_parameters 833
_refine_ls_number_reflns 9881
_refine_ls_number_restraints 553
_refine_ls_restrained_S_all 1.041
_refine_ls_R_factor_all 0.1069
_refine_ls_R_factor_gt 0.0615
_refine_ls_shift/su_max 0.002
_refine_ls_shift/su_mean 0.000
_refine_ls_structure_factor_coef Fsqd
_refine_ls_weighting_details 'calc w=1/[\s^2^(Fo^2^)+(0.0600P)^2^+3.0905P] where P=(Fo^2^+2Fc^2^)/3'
_refine_ls_weighting_scheme calc
_refine_ls_wR_factor_gt 0.1409
_refine_ls_wR_factor_ref 0.1631
_reflns_number_gt 6459
_reflns_number_total 9881
_reflns_threshold_expression >2sigma(I)
_cod_data_source_file ja104386g_si_003.cif
_cod_data_source_block p-1
_cod_original_formula_sum 'C57.50 H77.25 Cl2 N6 Si'
_cod_database_code 4102708

loop_
_symmetry_equiv_pos_as_xyz
'x, y, z'
'-x, -y, -z'

loop_
_atom_site_label
_atom_site_type_symbol
_atom_site_fract_x
_atom_site_fract_y
_atom_site_fract_z
_atom_site_U_iso_or_equiv
_atom_site_adp_type
_atom_site_occupancy
_atom_site_symmetry_multiplicity
_atom_site_calc_flag
_atom_site_refinement_flags
_atom_site_disorder_assembly
_atom_site_disorder_group
Si1 Si 0.13191(8) 0.55512(6) 0.32837(6) 0.0264(2) Uani 1 1 d . . .
Cl1 Cl 0.19832(9) 0.50146(7) 0.44169(6) 0.0403(2) Uani 1 1 d . . .
Cl2 Cl -0.01713(8) 0.66644(6) 0.36512(6) 0.0413(2) Uani 1 1 d . . .
N1 N 0.0813(2) 0.43950(17) 0.22893(16) 0.0204(5) Uani 1 1 d . . .
N2 N -0.0097(2) 0.35012(17) 0.33432(16) 0.0216(6) Uani 1 1 d . . .
N3 N 0.2343(2) 0.58578(18) 0.24117(18) 0.0288(6) Uani 1 1 d . . .
H3 H 0.2580 0.5502 0.1999 0.035 Uiso 1 1 calc R . .
N4 N 0.0272(2) 0.33300(17) 0.17640(17) 0.0255(6) Uani 1 1 d . . .
N5 N -0.0284(2) 0.26263(17) 0.20464(17) 0.0250(6) Uani 1 1 d . B .
N6 N -0.0233(3) 0.22588(18) 0.14068(17) 0.0282(6) Uani 1 1 d . . .
C1 C 0.0289(3) 0.3688(2) 0.24345(19) 0.0199(6) Uani 1 1 d . . .
C2 C 0.0233(3) 0.4070(2) 0.3727(2) 0.0257(7) Uani 1 1 d . . .
H2 H 0.0086 0.4065 0.4345 0.031 Uiso 1 1 calc R . .
C3 C 0.0794(3) 0.4629(2) 0.30943(19) 0.0232(7) Uani 1 1 d . . .
C4 C -0.0793(3) 0.2875(2) 0.38745(19) 0.0223(7) Uani 1 1 d . A .
C5 C -0.2066(3) 0.3187(2) 0.3998(2) 0.0283(7) Uani 1 1 d . . .
C6 C -0.2705(3) 0.2588(2) 0.4559(2) 0.0337(8) Uani 1 1 d . A .
H6 H -0.3573 0.2774 0.4652 0.040 Uiso 1 1 calc R . .
C7 C -0.2111(3) 0.1736(3) 0.4982(2) 0.0371(9) Uani 1 1 d . . .
H7 H -0.2568 0.1338 0.5360 0.045 Uiso 1 1 calc R A .
C8 C -0.0849(3) 0.1454(2) 0.4858(2) 0.0390(9) Uani 1 1 d . A .
H8 H -0.0446 0.0865 0.5159 0.047 Uiso 1 1 calc R . .
C9 C -0.0158(3) 0.2021(2) 0.4299(2) 0.0303(8) Uani 1 1 d . . .
C10 C -0.3892(6) 0.4633(4) 0.4255(4) 0.0471(15) Uani 0.635(5) 1 d PDU A 1
H10A H -0.3627 0.4611 0.4791 0.071 Uiso 0.635(5) 1 calc PR A 1
H10B H -0.4515 0.4305 0.4405 0.071 Uiso 0.635(5) 1 calc PR A 1
H10C H -0.4240 0.5287 0.4002 0.071 Uiso 0.635(5) 1 calc PR A 1
C11 C -0.2729(3) 0.4129(3) 0.3541(3) 0.0544(12) Uani 0.635(5) 1 d PD A 1
H11 H -0.2155 0.4518 0.3378 0.065 Uiso 0.635(5) 1 calc PR A 1
C12 C -0.3071(6) 0.4161(5) 0.2759(4) 0.0502(16) Uani 0.635(5) 1 d PDU A 1
H12A H -0.3487 0.4811 0.2536 0.075 Uiso 0.635(5) 1 calc PR A 1
H12B H -0.3627 0.3779 0.2880 0.075 Uiso 0.635(5) 1 calc PR A 1
H12C H -0.2339 0.3914 0.2315 0.075 Uiso 0.635(5) 1 calc PR A 1
C10' C -0.2870(10) 0.4972(6) 0.3741(7) 0.042(2) Uani 0.365(5) 1 d PDU A 2
H10D H -0.3334 0.5471 0.3347 0.063 Uiso 0.365(5) 1 calc PR A 2
H10E H -0.2062 0.5051 0.3663 0.063 Uiso 0.365(5) 1 calc PR A 2
H10F H -0.3314 0.5004 0.4356 0.063 Uiso 0.365(5) 1 calc PR A 2
C11' C -0.2729(3) 0.4129(3) 0.3541(3) 0.0544(12) Uani 0.365(5) 1 d PD A 2
H11' H -0.2136 0.4156 0.2957 0.065 Uiso 0.365(5) 1 calc PR A 2
C12' C -0.3861(10) 0.4052(8) 0.3230(8) 0.045(2) Uani 0.365(5) 1 d PDU A 2
H12D H -0.3675 0.3418 0.3105 0.067 Uiso 0.365(5) 1 calc PR A 2
H12E H -0.3996 0.4507 0.2694 0.067 Uiso 0.365(5) 1 calc PR A 2
H12F H -0.4600 0.4183 0.3701 0.067 Uiso 0.365(5) 1 calc PR A 2
C13 C 0.1690(4) 0.1143(3) 0.4990(3) 0.0492(10) Uani 1 1 d . . .
H13A H 0.2588 0.0956 0.4860 0.074 Uiso 1 1 calc R A .
H13B H 0.1412 0.0582 0.5188 0.074 Uiso 1 1 calc R . .
H13C H 0.1364 0.1535 0.5458 0.074 Uiso 1 1 calc R . .
C14 C 0.1231(3) 0.1701(3) 0.4153(3) 0.0460(10) Uani 1 1 d . A .
H14 H 0.1505 0.2277 0.3984 0.055 Uiso 1 1 calc R . .
C15 C 0.1817(4) 0.1148(4) 0.3394(3) 0.0779(18) Uani 1 1 d . . .
H15A H 0.2711 0.0959 0.3312 0.117 Uiso 1 1 calc R A .
H15B H 0.1579 0.1539 0.2852 0.117 Uiso 1 1 calc R . .
H15C H 0.1541 0.0589 0.3527 0.117 Uiso 1 1 calc R . .
C16 C 0.1411(3) 0.4777(2) 0.14300(19) 0.0196(6) Uani 1 1 d . . .
C17 C 0.2658(3) 0.4341(2) 0.1118(2) 0.0239(7) Uani 1 1 d . . .
C18 C 0.3222(3) 0.4753(2) 0.0306(2) 0.0273(7) Uani 1 1 d . . .
H18 H 0.4066 0.4477 0.0071 0.033 Uiso 1 1 calc R . .
C19 C 0.2577(3) 0.5555(2) -0.0162(2) 0.0289(7) Uani 1 1 d . . .
H19 H 0.2980 0.5817 -0.0718 0.035 Uiso 1 1 calc R . .
C20 C 0.1352(3) 0.5982(2) 0.0165(2) 0.0266(7) Uani 1 1 d . . .
H20 H 0.0922 0.6534 -0.0167 0.032 Uiso 1 1 calc R . .
C21 C 0.0741(3) 0.5608(2) 0.09806(19) 0.0219(7) Uani 1 1 d . . .
C22 C 0.4649(3) 0.3498(3) 0.1624(3) 0.0507(11) Uani 1 1 d D . .
H22A H 0.5143 0.3488 0.1019 0.076 Uiso 1 1 calc R . .
H22B H 0.5045 0.2954 0.2019 0.076 Uiso 1 1 calc R . .
H22C H 0.4576 0.4075 0.1822 0.076 Uiso 1 1 calc R . .
C23 C 0.3373(3) 0.3463(2) 0.1645(2) 0.0300(8) Uani 1 1 d D . .
H23 H 0.2911 0.3427 0.2275 0.036 Uiso 1 1 calc R . .
C24 C 0.3470(4) 0.2588(2) 0.1319(3) 0.0450(10) Uani 1 1 d D . .
H24A H 0.2647 0.2566 0.1348 0.068 Uiso 1 1 calc R . .
H24B H 0.3887 0.2034 0.1693 0.068 Uiso 1 1 calc R . .
H24C H 0.3939 0.2597 0.0706 0.068 Uiso 1 1 calc R . .
C25 C -0.0908(4) 0.7153(2) 0.1213(3) 0.0477(10) Uani 1 1 d . . .
H25A H -0.0383 0.7316 0.1489 0.071 Uiso 1 1 calc R . .
H25B H -0.1770 0.7424 0.1489 0.071 Uiso 1 1 calc R . .
H25C H -0.0764 0.7404 0.0579 0.071 Uiso 1 1 calc R . .
C26 C -0.0606(3) 0.6085(2) 0.1339(2) 0.0282(7) Uani 1 1 d . . .
H26 H -0.0801 0.5849 0.1989 0.034 Uiso 1 1 calc R . .
C27 C -0.1394(3) 0.5813(3) 0.0905(3) 0.0482(10) Uani 1 1 d . . .
H27A H -0.1207 0.6025 0.0265 0.072 Uiso 1 1 calc R . .
H27B H -0.2261 0.6108 0.1148 0.072 Uiso 1 1 calc R . .
H27C H -0.1222 0.5130 0.1021 0.072 Uiso 1 1 calc R . .
C28 C 0.2931(3) 0.6614(2) 0.2196(2) 0.0267(7) Uani 1 1 d . . .
C29 C 0.3171(3) 0.6788(2) 0.3030(2) 0.0312(8) Uani 1 1 d . . .
H29A H 0.3695 0.6203 0.3313 0.037 Uiso 1 1 calc R . .
H29B H 0.2386 0.6987 0.3459 0.037 Uiso 1 1 calc R . .
C30 C 0.3817(3) 0.7563(2) 0.2765(2) 0.0374(9) Uani 1 1 d . . .
H30 H 0.3971 0.7685 0.3305 0.045 Uiso 1 1 calc R . .
C31 C 0.3006(4) 0.8459(3) 0.2329(3) 0.0451(10) Uani 1 1 d . . .
H31A H 0.3409 0.8960 0.2173 0.054 Uiso 1 1 calc R . .
H31B H 0.2214 0.8670 0.2748 0.054 Uiso 1 1 calc R . .
C32 C 0.2778(3) 0.8285(2) 0.1496(3) 0.0391(9) Uani 1 1 d . . .
H32 H 0.2250 0.8877 0.1210 0.047 Uiso 1 1 calc R . .
C33 C 0.2130(3) 0.7523(2) 0.1752(2) 0.0341(8) Uani 1 1 d . . .
H33A H 0.1972 0.7408 0.1217 0.041 Uiso 1 1 calc R . .
H33B H 0.1332 0.7735 0.2164 0.041 Uiso 1 1 calc R . .
C34 C 0.4156(3) 0.6300(2) 0.1549(2) 0.0292(7) Uani 1 1 d . . .
H34A H 0.4014 0.6171 0.1013 0.035 Uiso 1 1 calc R . .
H34B H 0.4682 0.5713 0.1828 0.035 Uiso 1 1 calc R . .
C35 C 0.5033(3) 0.7243(3) 0.2117(2) 0.0355(8) Uani 1 1 d . . .
H35A H 0.5565 0.6662 0.2399 0.043 Uiso 1 1 calc R . .
H35B H 0.5456 0.7732 0.1955 0.043 Uiso 1 1 calc R . .
C36 C 0.3989(3) 0.7957(2) 0.0851(2) 0.0379(9) Uani 1 1 d . . .
H36A H 0.4405 0.8451 0.0670 0.045 Uiso 1 1 calc R . .
H36B H 0.3837 0.7839 0.0315 0.045 Uiso 1 1 calc R . .
C37 C 0.4808(3) 0.7061(2) 0.1284(2) 0.0323(8) Uani 1 1 d . . .
H37 H 0.5607 0.6849 0.0860 0.039 Uiso 1 1 calc R . .
C38 C -0.0855(3) 0.1520(2) 0.1677(2) 0.0245(7) Uani 0.549(3) 1 d P B 1
C39 C -0.1407(6) 0.1273(4) 0.2661(4) 0.0311(10) Uani 0.549(3) 1 d PU B 1
H39A H -0.2051 0.1830 0.2874 0.037 Uiso 0.549(3) 1 calc PR B 1
H39B H -0.0762 0.1083 0.3005 0.037 Uiso 0.549(3) 1 calc PR B 1
C40 C -0.196(2) 0.0472(16) 0.2800(13) 0.035(4) Uani 0.549(3) 1 d P B 1
H40 H -0.2309 0.0321 0.3446 0.042 Uiso 0.549(3) 1 calc PR B 1
C41 C -0.1014(15) -0.0387(10) 0.2502(13) 0.045(3) Uani 0.549(3) 1 d P B 1
H41A H -0.1387 -0.0900 0.2616 0.054 Uiso 0.549(3) 1 calc PR B 1
H41B H -0.0353 -0.0592 0.2833 0.054 Uiso 0.549(3) 1 calc PR B 1
C42 C -0.0480(11) -0.0160(8) 0.1496(9) 0.034(2) Uani 0.549(3) 1 d P B 1
H42 H 0.0158 -0.0732 0.1287 0.041 Uiso 0.549(3) 1 calc PR B 1
C43 C 0.0104(6) 0.0622(4) 0.1355(4) 0.0318(10) Uani 0.549(3) 1 d PU B 1
H43A H 0.0468 0.0768 0.0718 0.038 Uiso 0.549(3) 1 calc PR B 1
H43B H 0.0771 0.0406 0.1683 0.038 Uiso 0.549(3) 1 calc PR B 1
C44 C -0.1899(6) 0.1798(4) 0.1161(4) 0.0299(10) Uani 0.549(3) 1 d PU B 1
H44A H -0.1567 0.1972 0.0523 0.036 Uiso 0.549(3) 1 calc PR B 1
H44B H -0.2552 0.2354 0.1370 0.036 Uiso 0.549(3) 1 calc PR B 1
C45 C -0.1491(11) 0.0130(6) 0.1013(8) 0.042(2) Uani 0.549(3) 1 d P B 1
H45A H -0.1152 0.0255 0.0369 0.050 Uiso 0.549(3) 1 calc PR B 1
H45B H -0.1854 -0.0388 0.1125 0.050 Uiso 0.549(3) 1 calc PR B 1
C46 C -0.3009(8) 0.0785(6) 0.2295(7) 0.037(2) Uani 0.549(3) 1 d P B 1
H46A H -0.3409 0.0287 0.2420 0.044 Uiso 0.549(3) 1 calc PR B 1
H46B H -0.3632 0.1359 0.2492 0.044 Uiso 0.549(3) 1 calc PR B 1
C47 C -0.2462(11) 0.0982(10) 0.1291(7) 0.033(2) Uani 0.549(3) 1 d PU B 1
H47 H -0.3118 0.1173 0.0947 0.040 Uiso 0.549(3) 1 calc PR B 1
C38' C -0.0855(3) 0.1520(2) 0.1677(2) 0.0245(7) Uani 0.451(3) 1 d P B 2
C39' C -0.2153(7) 0.1914(5) 0.2184(5) 0.0298(10) Uani 0.451(3) 1 d PU B 2
H39C H -0.2596 0.2476 0.1820 0.036 Uiso 0.451(3) 1 calc PR B 2
H39D H -0.2140 0.2097 0.2735 0.036 Uiso 0.451(3) 1 calc PR B 2
C40' C -0.2807(9) 0.1141(7) 0.2408(7) 0.033(2) Uani 0.451(3) 1 d P B 2
H40' H -0.3674 0.1395 0.2728 0.039 Uiso 0.451(3) 1 calc PR B 2
C41' C -0.215(2) 0.0323(19) 0.3004(15) 0.030(4) Uani 0.451(3) 1 d P B 2
H41C H -0.2578 -0.0162 0.3196 0.036 Uiso 0.451(3) 1 calc PR B 2
H41D H -0.2118 0.0533 0.3537 0.036 Uiso 0.451(3) 1 calc PR B 2
C42' C -0.0791(17) -0.0098(11) 0.2463(15) 0.044(4) Uani 0.451(3) 1 d P B 2
H42' H -0.0342 -0.0663 0.2832 0.053 Uiso 0.451(3) 1 calc PR B 2
C43' C -0.0153(7) 0.0682(5) 0.2255(5) 0.0325(11) Uani 0.451(3) 1 d PU B 2
H43C H -0.0162 0.0867 0.2812 0.039 Uiso 0.451(3) 1 calc PR B 2
H43D H 0.0710 0.0450 0.1940 0.039 Uiso 0.451(3) 1 calc PR B 2
C44' C -0.0844(7) 0.1263(5) 0.0828(5) 0.0310(10) Uani 0.451(3) 1 d PU B 2
H44C H 0.0011 0.1025 0.0502 0.037 Uiso 0.451(3) 1 calc PR B 2
H44D H -0.1270 0.1824 0.0453 0.037 Uiso 0.451(3) 1 calc PR B 2
C45' C -0.0821(13) -0.0350(10) 0.1642(12) 0.037(3) Uani 0.451(3) 1 d P B 2
H45C H -0.1232 -0.0845 0.1789 0.044 Uiso 0.451(3) 1 calc PR B 2
H45D H 0.0029 -0.0610 0.1317 0.044 Uiso 0.451(3) 1 calc PR B 2
C46' C -0.2804(11) 0.0917(11) 0.1563(7) 0.029(3) Uani 0.451(3) 1 d P B 2
H46C H -0.3220 0.1495 0.1202 0.035 Uiso 0.451(3) 1 calc PR B 2
H46D H -0.3276 0.0465 0.1679 0.035 Uiso 0.451(3) 1 calc PR B 2
C47' C -0.1502(13) 0.0496(8) 0.1033(9) 0.034(2) Uani 0.451(3) 1 d PU B 2
H47' H -0.1521 0.0309 0.0479 0.040 Uiso 0.451(3) 1 calc PR B 2
C48 C 0.5765(5) 0.7933(4) 0.5099(4) 0.0538(10) Uani 0.819(5) 1 d PDU C 1
C49 C 0.6508(6) 0.7456(4) 0.4421(4) 0.0540(11) Uani 0.819(5) 1 d PDU C 1
H49 H 0.7044 0.6849 0.4565 0.065 Uiso 0.819(5) 1 calc PR C 1
C50 C 0.6513(6) 0.7814(4) 0.3552(4) 0.0605(12) Uani 0.819(5) 1 d PDU C 1
H50 H 0.7036 0.7460 0.3101 0.073 Uiso 0.819(5) 1 calc PR C 1
C51 C 0.5748(5) 0.8692(4) 0.3338(4) 0.0611(12) Uani 0.819(5) 1 d PDU C 1
H51 H 0.5739 0.8962 0.2737 0.073 Uiso 0.819(5) 1 calc PR C 1
C52 C 0.4983(5) 0.9183(4) 0.4021(4) 0.0613(12) Uani 0.819(5) 1 d PDU C 1
H52 H 0.4446 0.9791 0.3881 0.074 Uiso 0.819(5) 1 calc PR C 1
C53 C 0.4993(6) 0.8807(4) 0.4884(4) 0.0579(11) Uani 0.819(5) 1 d PDU C 1
H53 H 0.4463 0.9151 0.5339 0.070 Uiso 0.819(5) 1 calc PR C 1
C54 C 0.5799(6) 0.7531(5) 0.6035(4) 0.0797(17) Uani 0.819(5) 1 d PDU C 1
H54A H 0.5879 0.7991 0.6329 0.119 Uiso 0.819(5) 1 calc PR C 1
H54B H 0.6500 0.6964 0.6064 0.119 Uiso 0.819(5) 1 calc PR C 1
H54C H 0.5040 0.7370 0.6332 0.119 Uiso 0.819(5) 1 calc PR C 1
C48' C 0.5379(19) 0.8740(12) 0.4062(11) 0.0602(18) Uani 0.181(5) 1 d PGDU C 2
C49' C 0.6200(19) 0.7884(14) 0.3862(10) 0.0603(18) Uani 0.181(5) 1 d PGDU C 2
H49' H 0.6504 0.7786 0.3263 0.072 Uiso 0.181(5) 1 calc PR C 2
C50' C 0.6575(19) 0.7171(11) 0.4539(13) 0.0573(19) Uani 0.181(5) 1 d PGDU C 2
H50' H 0.7136 0.6586 0.4402 0.069 Uiso 0.181(5) 1 calc PR C 2
C51' C 0.6130(17) 0.7314(11) 0.5415(12) 0.0584(19) Uani 0.181(5) 1 d PGDU C 2
H51' H 0.6387 0.6827 0.5877 0.070 Uiso 0.181(5) 1 calc PR C 2
C52' C 0.5309(18) 0.8170(13) 0.5614(10) 0.0581(19) Uani 0.181(5) 1 d PGDU C 2
H52' H 0.5004 0.8268 0.6213 0.070 Uiso 0.181(5) 1 calc PR C 2
C53' C 0.493(2) 0.8883(11) 0.4938(13) 0.0587(18) Uani 0.181(5) 1 d PGDU C 2
H53' H 0.4372 0.9468 0.5074 0.070 Uiso 0.181(5) 1 calc PR C 2
C54' C 0.501(2) 0.9404(15) 0.3313(15) 0.062(3) Uani 0.181(5) 1 d PDU C 2
H54D H 0.4190 0.9826 0.3502 0.092 Uiso 0.181(5) 1 calc PR C 2
H54E H 0.4998 0.9070 0.2866 0.092 Uiso 0.181(5) 1 calc PR C 2
H54F H 0.5592 0.9769 0.3061 0.092 Uiso 0.181(5) 1 calc PR C 2
C55 C 0.597(2) -0.0443(17) -0.0111(17) 0.0599(17) Uani 0.168(4) 1 d PGDU D -1
C56 C 0.509(2) -0.0102(17) -0.0628(16) 0.0597(17) Uani 0.168(4) 1 d PGDU D -1
C57 C 0.392(2) 0.0453(16) -0.0296(18) 0.0600(17) Uani 0.168(4) 1 d PGDU D -1
C58 C 0.363(2) 0.0666(16) 0.0554(19) 0.0599(17) Uani 0.168(4) 1 d PGDU D -1
C59 C 0.450(2) 0.0325(15) 0.1071(16) 0.0599(17) Uani 0.168(4) 1 d PGDU D -1
C60 C 0.567(2) -0.0230(16) 0.0739(16) 0.0597(17) Uani 0.168(4) 1 d PGDU D -1
C61 C 0.714(2) -0.1166(16) -0.036(2) 0.063(2) Uani 0.168(4) 1 d PDU D -1
H61A H 0.7234 -0.1279 -0.0958 0.094 Uiso 0.168(4) 1 calc PR D -1
H61B H 0.7154 -0.1749 0.0059 0.094 Uiso 0.168(4) 1 calc PR D -1
H61C H 0.7820 -0.0950 -0.0345 0.094 Uiso 0.168(4) 1 calc PR D -1
C55' C 0.5730(13) -0.0300(11) -0.0156(10) 0.0596(17) Uani 0.332(4) 1 d PDU E -2
C56' C 0.4918(10) 0.0017(8) -0.0733(8) 0.0596(16) Uani 0.332(4) 1 d PDU E -2
H56' H 0.5179 -0.0119 -0.1320 0.072 Uiso 0.332(4) 1 calc PR E -2
C57' C 0.3692(10) 0.0550(8) -0.0408(8) 0.0599(17) Uani 0.332(4) 1 d PRDU E -2
H57' H 0.3140 0.0765 -0.0796 0.072 Uiso 0.332(4) 1 calc PR E -2
C58' C 0.3233(10) 0.0784(8) 0.0479(8) 0.0602(17) Uani 0.332(4) 1 d PRDU E -2
H58' H 0.2419 0.1147 0.0695 0.072 Uiso 0.332(4) 1 calc PR E -2
C59' C 0.4097(10) 0.0427(8) 0.0956(8) 0.0598(17) Uani 0.332(4) 1 d PRDU E -2
H59' H 0.3849 0.0551 0.1547 0.072 Uiso 0.332(4) 1 calc PR E -2
C60' C 0.5238(10) -0.0071(8) 0.0718(8) 0.0596(17) Uani 0.332(4) 1 d PRDU E -2
H60' H 0.5750 -0.0284 0.1134 0.072 Uiso 0.332(4) 1 calc PR E -2
C61' C 0.7032(10) -0.0795(8) -0.0406(8) 0.0626(19) Uani 0.332(4) 1 d PRDU E -2
H61D H 0.7224 -0.0927 -0.1010 0.094 Uiso 0.332(4) 1 calc PR E -2
H61E H 0.7230 -0.1385 0.0003 0.094 Uiso 0.332(4) 1 calc PR E -2
H61F H 0.7516 -0.0404 -0.0377 0.094 Uiso 0.332(4) 1 calc PR E -2

loop_
_atom_site_aniso_label
_atom_site_aniso_U_11
_atom_site_aniso_U_22
_atom_site_aniso_U_33
_atom_site_aniso_U_23
_atom_site_aniso_U_13
_atom_site_aniso_U_12
Si1 0.0269(5) 0.0271(5) 0.0260(5) -0.0029(4) -0.0038(4) -0.0115(4)
Cl1 0.0523(6) 0.0465(5) 0.0310(5) 0.0008(4) -0.0157(4) -0.0247(4)
Cl2 0.0332(5) 0.0352(5) 0.0515(6) -0.0148(4) 0.0025(4) -0.0092(4)
N1 0.0233(13) 0.0214(13) 0.0177(13) 0.0007(10) -0.0050(11) -0.0104(11)
N2 0.0243(13) 0.0216(13) 0.0210(14) 0.0009(11) -0.0061(11) -0.0110(11)
N3 0.0322(15) 0.0252(14) 0.0300(15) -0.0061(12) -0.0020(12) -0.0124(12)
N4 0.0317(15) 0.0214(14) 0.0251(15) -0.0003(11) -0.0072(12) -0.0115(12)
N5 0.0282(14) 0.0201(13) 0.0260(15) 0.0018(11) -0.0079(12) -0.0082(11)
N6 0.0391(16) 0.0225(14) 0.0249(15) -0.0027(12) -0.0094(12) -0.0101(12)
C1 0.0207(15) 0.0166(15) 0.0191(16) 0.0010(12) -0.0045(12) -0.0039(12)
C2 0.0302(17) 0.0309(18) 0.0202(17) -0.0005(14) -0.0076(14) -0.0151(14)
C3 0.0254(16) 0.0257(17) 0.0176(16) -0.0020(13) -0.0039(13) -0.0080(13)
C4 0.0270(16) 0.0247(16) 0.0179(16) 0.0003(13) -0.0038(13) -0.0144(13)
C5 0.0297(17) 0.0302(18) 0.0281(18) -0.0024(14) -0.0068(14) -0.0135(15)
C6 0.0253(17) 0.043(2) 0.036(2) -0.0101(17) -0.0005(15) -0.0157(16)
C7 0.043(2) 0.042(2) 0.032(2) 0.0012(17) -0.0019(17) -0.0287(18)
C8 0.042(2) 0.0308(19) 0.042(2) 0.0142(16) -0.0128(17) -0.0186(17)
C9 0.0313(18) 0.0299(18) 0.0292(19) 0.0058(15) -0.0077(15) -0.0146(15)
C10 0.050(3) 0.039(3) 0.051(4) -0.014(3) -0.021(3) 0.000(3)
C11 0.027(2) 0.043(2) 0.085(3) 0.021(2) -0.021(2) -0.0137(17)
C12 0.046(4) 0.050(3) 0.039(4) -0.002(3) -0.012(3) 0.004(3)
C10' 0.049(4) 0.034(4) 0.047(4) -0.013(3) -0.023(4) -0.003(3)
C11' 0.027(2) 0.043(2) 0.085(3) 0.021(2) -0.021(2) -0.0137(17)
C12' 0.044(4) 0.045(4) 0.042(5) -0.006(4) -0.016(3) -0.004(4)
C13 0.048(2) 0.042(2) 0.060(3) 0.003(2) -0.028(2) -0.0107(19)
C14 0.031(2) 0.037(2) 0.060(3) 0.0224(19) -0.0170(19) -0.0133(17)
C15 0.035(2) 0.119(4) 0.037(2) 0.009(3) -0.0066(19) 0.016(3)
C16 0.0253(16) 0.0198(15) 0.0148(15) -0.0007(12) -0.0023(12) -0.0111(13)
C17 0.0265(16) 0.0200(16) 0.0259(17) -0.0053(13) -0.0048(14) -0.0072(13)
C18 0.0241(16) 0.0316(18) 0.0256(18) -0.0091(15) 0.0023(14) -0.0106(14)
C19 0.0370(19) 0.0299(18) 0.0207(17) -0.0004(14) 0.0002(14) -0.0188(15)
C20 0.0354(18) 0.0223(16) 0.0226(17) 0.0029(13) -0.0085(14) -0.0117(14)
C21 0.0257(16) 0.0231(16) 0.0187(16) -0.0034(13) -0.0041(13) -0.0098(13)
C22 0.044(2) 0.033(2) 0.075(3) -0.001(2) -0.029(2) -0.0013(18)
C23 0.0269(17) 0.0253(17) 0.0301(19) -0.0047(15) -0.0027(14) -0.0008(14)
C24 0.043(2) 0.0266(19) 0.057(3) -0.0023(18) -0.0048(19) -0.0071(17)
C25 0.041(2) 0.031(2) 0.059(3) -0.0086(19) -0.0061(19) 0.0018(17)
C26 0.0247(17) 0.0316(18) 0.0242(17) -0.0020(14) -0.0073(14) -0.0034(14)
C27 0.0266(19) 0.063(3) 0.059(3) -0.024(2) -0.0117(18) -0.0073(18)
C28 0.0281(17) 0.0215(16) 0.0296(18) -0.0009(14) -0.0023(14) -0.0114(14)
C29 0.0320(18) 0.0331(19) 0.0305(19) -0.0073(15) -0.0006(15) -0.0156(15)
C30 0.040(2) 0.040(2) 0.040(2) -0.0131(17) -0.0038(17) -0.0219(17)
C31 0.041(2) 0.028(2) 0.065(3) -0.0114(19) 0.0031(19) -0.0168(17)
C32 0.0333(19) 0.0218(18) 0.056(2) 0.0061(17) -0.0110(18) -0.0078(15)
C33 0.0317(19) 0.0248(18) 0.045(2) -0.0009(16) -0.0110(16) -0.0087(15)
C34 0.0290(17) 0.0278(18) 0.0298(19) -0.0057(15) -0.0008(14) -0.0109(14)
C35 0.0320(19) 0.035(2) 0.043(2) -0.0055(17) -0.0064(16) -0.0168(16)
C36 0.043(2) 0.033(2) 0.038(2) 0.0043(16) -0.0084(17) -0.0191(17)
C37 0.0295(18) 0.0313(19) 0.035(2) -0.0061(15) -0.0007(15) -0.0123(15)
C38 0.0293(17) 0.0195(16) 0.0234(17) -0.0012(13) -0.0072(14) -0.0058(13)
C39 0.035(2) 0.0288(19) 0.031(2) -0.0006(17) -0.0103(17) -0.0113(17)
C40 0.047(8) 0.037(8) 0.018(8) 0.005(6) 0.004(6) -0.023(5)
C41 0.043(7) 0.035(8) 0.058(7) 0.012(6) -0.025(6) -0.014(5)
C42 0.032(6) 0.020(6) 0.045(6) -0.004(4) 0.007(5) -0.012(4)
C43 0.035(2) 0.0265(19) 0.034(2) -0.0012(17) -0.0089(17) -0.0106(17)
C44 0.0343(19) 0.0261(19) 0.031(2) -0.0005(17) -0.0103(17) -0.0109(16)
C45 0.049(5) 0.030(5) 0.054(5) -0.010(5) -0.010(4) -0.019(5)
C46 0.033(4) 0.032(5) 0.044(6) -0.003(4) -0.003(4) -0.013(3)
C47 0.039(5) 0.037(4) 0.025(4) -0.009(4) -0.004(4) -0.012(4)
C38' 0.0293(17) 0.0195(16) 0.0234(17) -0.0012(13) -0.0072(14) -0.0058(13)
C39' 0.034(2) 0.027(2) 0.030(2) -0.0011(17) -0.0114(17) -0.0103(17)
C40' 0.031(5) 0.038(6) 0.027(5) -0.007(5) -0.012(4) -0.002(4)
C41' 0.030(7) 0.037(9) 0.023(10) 0.011(7) -0.006(7) -0.022(5)
C42' 0.033(8) 0.036(10) 0.052(7) 0.012(8) -0.016(6) -0.003(6)
C43' 0.035(2) 0.028(2) 0.033(2) 0.0006(18) -0.0103(18) -0.0102(17)
C44' 0.035(2) 0.026(2) 0.033(2) -0.0014(18) -0.0087(18) -0.0110(17)
C45' 0.030(8) 0.014(6) 0.056(9) -0.003(5) 0.011(6) -0.013(4)
C46' 0.029(7) 0.034(6) 0.015(7) -0.006(5) 0.000(5) -0.001(5)
C47' 0.040(5) 0.036(5) 0.026(4) -0.010(4) -0.004(4) -0.011(4)
C48 0.046(2) 0.050(2) 0.072(2) -0.0113(18) -0.0134(18) -0.0204(17)
C49 0.046(2) 0.047(2) 0.072(2) -0.012(2) -0.0140(19) -0.0150(19)
C50 0.055(2) 0.058(2) 0.073(2) -0.011(2) -0.015(2) -0.0208(19)
C51 0.063(2) 0.054(2) 0.079(2) -0.003(2) -0.025(2) -0.0287(19)
C52 0.052(2) 0.047(2) 0.091(3) -0.006(2) -0.024(2) -0.0195(19)
C53 0.046(2) 0.048(2) 0.085(2) -0.0140(19) -0.011(2) -0.0203(17)
C54 0.084(4) 0.078(4) 0.066(3) -0.015(3) -0.007(3) -0.017(3)
C48' 0.053(3) 0.051(3) 0.083(3) -0.010(3) -0.018(3) -0.022(2)
C49' 0.054(3) 0.054(3) 0.077(3) -0.010(3) -0.016(3) -0.020(3)
C50' 0.050(3) 0.052(3) 0.074(3) -0.012(3) -0.014(3) -0.019(3)
C51' 0.051(3) 0.052(3) 0.075(3) -0.013(3) -0.012(3) -0.017(3)
C52' 0.050(3) 0.051(3) 0.078(3) -0.013(3) -0.012(3) -0.019(3)
C53' 0.049(3) 0.049(3) 0.083(3) -0.011(2) -0.014(3) -0.020(2)
C54' 0.057(6) 0.051(5) 0.084(4) -0.010(5) -0.017(5) -0.024(5)
C55 0.096(4) 0.037(3) 0.068(3) 0.005(3) -0.035(3) -0.042(3)
C56 0.096(4) 0.037(3) 0.068(3) 0.005(3) -0.035(3) -0.042(3)
C57 0.096(4) 0.037(3) 0.068(3) 0.005(3) -0.034(3) -0.042(3)
C58 0.096(4) 0.037(3) 0.069(3) 0.005(3) -0.034(3) -0.042(3)
C59 0.096(4) 0.037(3) 0.068(3) 0.005(3) -0.034(3) -0.042(3)
C60 0.096(4) 0.037(3) 0.068(3) 0.005(3) -0.035(3) -0.042(3)
C61 0.097(4) 0.038(4) 0.072(4) 0.006(3) -0.034(3) -0.040(4)
C55' 0.096(4) 0.037(3) 0.068(3) 0.005(3) -0.035(3) -0.042(3)
C56' 0.096(4) 0.037(3) 0.068(3) 0.005(3) -0.035(3) -0.042(3)
C57' 0.096(4) 0.037(3) 0.068(3) 0.005(3) -0.035(3) -0.042(3)
C58' 0.096(4) 0.037(3) 0.069(3) 0.005(3) -0.034(3) -0.042(3)
C59' 0.096(4) 0.037(3) 0.068(3) 0.005(3) -0.034(3) -0.042(3)
C60' 0.096(4) 0.037(3) 0.068(3) 0.005(3) -0.035(3) -0.042(3)
C61' 0.097(4) 0.038(4) 0.072(3) 0.005(3) -0.034(3) -0.040(3)

loop_
_atom_type_symbol
_atom_type_description
_atom_type_scat_dispersion_real
_atom_type_scat_dispersion_imag
_atom_type_scat_source
C C 0.0033 0.0016 'International Tables Vol C Tables 4.2.6.8 and 6.1.1.4'
H H 0.0000 0.0000 'International Tables Vol C Tables 4.2.6.8 and 6.1.1.4'
N N 0.0061 0.0033 'International Tables Vol C Tables 4.2.6.8 and 6.1.1.4'
Si Si 0.0817 0.0704 'International Tables Vol C Tables 4.2.6.8 and 6.1.1.4'
Cl Cl 0.1484 0.1585 'International Tables Vol C Tables 4.2.6.8 and 6.1.1.4'

loop_
_geom_angle_atom_site_label_1
_geom_angle_atom_site_label_2
_geom_angle_atom_site_label_3
_geom_angle
N3 Si1 C3 111.51(14)
N3 Si1 Cl1 113.64(11)
C3 Si1 Cl1 105.48(10)
N3 Si1 Cl2 113.24(11)
C3 Si1 Cl2 109.61(11)
Cl1 Si1 Cl2 102.75(6)
C1 N1 C3 110.9(2)
C1 N1 C16 124.3(2)
C3 N1 C16 124.6(2)
C1 N2 C2 108.9(2)
C1 N2 C4 129.8(2)
C2 N2 C4 121.2(2)
C28 N3 Si1 132.5(2)
C28 N3 H3 113.8
Si1 N3 H3 113.8
C1 N4 N5 111.6(2)
N6 N5 N4 110.9(2)
N5 N6 C38 112.6(2)
N4 C1 N1 120.5(3)
N4 C1 N2 134.5(3)
N1 C1 N2 105.0(2)
C3 C2 N2 109.8(3)
C3 C2 H2 125.1
N2 C2 H2 125.1
C2 C3 N1 105.4(3)
C2 C3 Si1 125.5(2)
N1 C3 Si1 129.0(2)
C9 C4 C5 123.3(3)
C9 C4 N2 117.7(3)
C5 C4 N2 118.8(3)
C6 C5 C4 116.9(3)
C6 C5 C11 121.2(3)
C4 C5 C11 121.9(3)
C7 C6 C5 121.6(3)
C7 C6 H6 119.2
C5 C6 H6 119.2
C6 C7 C8 120.1(3)
C6 C7 H7 119.9
C8 C7 H7 119.9
C7 C8 C9 121.0(3)
C7 C8 H8 119.5
C9 C8 H8 119.5
C4 C9 C8 117.1(3)
C4 C9 C14 122.1(3)
C8 C9 C14 120.7(3)
C11 C10 H10A 109.5
C11 C10 H10B 109.5
H10A C10 H10B 109.5
C11 C10 H10C 109.5
H10A C10 H10C 109.5
H10B C10 H10C 109.5
C12 C11 C5 118.3(4)
C12 C11 C10 111.0(4)
C5 C11 C10 108.5(4)
C12 C11 H11 106.1
C5 C11 H11 106.1
C10 C11 H11 106.1
C11 C12 H12A 109.5
C11 C12 H12B 109.5
H12A C12 H12B 109.5
C11 C12 H12C 109.5
H12A C12 H12C 109.5
H12B C12 H12C 109.5
H10D C10' H10E 109.5
H10D C10' H10F 109.5
H10E C10' H10F 109.5
H12D C12' H12E 109.5
H12D C12' H12F 109.5
H12E C12' H12F 109.5
C14 C13 H13A 109.5
C14 C13 H13B 109.5
H13A C13 H13B 109.5
C14 C13 H13C 109.5
H13A C13 H13C 109.5
H13B C13 H13C 109.5
C15 C14 C9 111.4(3)
C15 C14 C13 110.6(3)
C9 C14 C13 112.9(3)
C15 C14 H14 107.2
C9 C14 H14 107.2
C13 C14 H14 107.2
C14 C15 H15A 109.5
C14 C15 H15B 109.5
H15A C15 H15B 109.5
C14 C15 H15C 109.5
H15A C15 H15C 109.5
H15B C15 H15C 109.5
C17 C16 C21 123.1(3)
C17 C16 N1 118.4(3)
C21 C16 N1 118.3(3)
C18 C17 C16 116.9(3)
C18 C17 C23 121.3(3)
C16 C17 C23 121.7(3)
C19 C18 C17 121.2(3)
C19 C18 H18 119.4
C17 C18 H18 119.4
C18 C19 C20 120.9(3)
C18 C19 H19 119.5
C20 C19 H19 119.5
C19 C20 C21 120.6(3)
C19 C20 H20 119.7
C21 C20 H20 119.7
C20 C21 C16 117.2(3)
C20 C21 C26 120.3(3)
C16 C21 C26 122.5(3)
C23 C22 H22A 109.5
C23 C22 H22B 109.5
H22A C22 H22B 109.5
C23 C22 H22C 109.5
H22A C22 H22C 109.5
H22B C22 H22C 109.5
C24 C23 C17 111.2(3)
C24 C23 C22 110.2(3)
C17 C23 C22 112.1(3)
C24 C23 H23 107.7
C17 C23 H23 107.7
C22 C23 H23 107.7
C23 C24 H24A 109.5
C23 C24 H24B 109.5
H24A C24 H24B 109.5
C23 C24 H24C 109.5
H24A C24 H24C 109.5
H24B C24 H24C 109.5
C26 C25 H25A 109.5
C26 C25 H25B 109.5
H25A C25 H25B 109.5
C26 C25 H25C 109.5
H25A C25 H25C 109.5
H25B C25 H25C 109.5
C27 C26 C21 109.6(3)
C27 C26 C25 110.6(3)
C21 C26 C25 112.5(3)
C27 C26 H26 108.0
C21 C26 H26 108.0
C25 C26 H26 108.0
C26 C27 H27A 109.5
C26 C27 H27B 109.5
H27A C27 H27B 109.5
C26 C27 H27C 109.5
H27A C27 H27C 109.5
H27B C27 H27C 109.5
N3 C28 C34 107.8(2)
N3 C28 C33 110.6(3)
C34 C28 C33 108.8(3)
N3 C28 C29 110.9(3)
C34 C28 C29 108.8(3)
C33 C28 C29 109.9(3)
C28 C29 C30 108.9(3)
C28 C29 H29A 109.9
C30 C29 H29A 109.9
C28 C29 H29B 109.9
C30 C29 H29B 109.9
H29A C29 H29B 108.3
C31 C30 C35 109.4(3)
C31 C30 C29 109.6(3)
C35 C30 C29 109.5(3)
C31 C30 H30 109.5
C35 C30 H30 109.5
C29 C30 H30 109.5
C30 C31 C32 110.0(3)
C30 C31 H31A 109.7
C32 C31 H31A 109.7
C30 C31 H31B 109.7
C32 C31 H31B 109.7
H31A C31 H31B 108.2
C36 C32 C31 109.9(3)
C36 C32 C33 109.1(3)
C31 C32 C33 109.0(3)
C36 C32 H32 109.6
C31 C32 H32 109.6
C33 C32 H32 109.6
C32 C33 C28 109.9(3)
C32 C33 H33A 109.7
C28 C33 H33A 109.7
C32 C33 H33B 109.7
C28 C33 H33B 109.7
H33A C33 H33B 108.2
C28 C34 C37 110.5(3)
C28 C34 H34A 109.5
C37 C34 H34A 109.5
C28 C34 H34B 109.5
C37 C34 H34B 109.5
H34A C34 H34B 108.1
C30 C35 C37 109.9(3)
C30 C35 H35A 109.7
C37 C35 H35A 109.7
C30 C35 H35B 109.7
C37 C35 H35B 109.7
H35A C35 H35B 108.2
C32 C36 C37 110.1(3)
C32 C36 H36A 109.6
C37 C36 H36A 109.6
C32 C36 H36B 109.6
C37 C36 H36B 109.6
H36A C36 H36B 108.2
C36 C37 C35 109.5(3)
C36 C37 C34 108.8(3)
C35 C37 C34 108.8(3)
C36 C37 H37 109.9
C35 C37 H37 109.9
C34 C37 H37 109.9
N6 C38 C39 118.4(3)
N6 C38 C43 106.5(3)
C39 C38 C43 108.3(4)
N6 C38 C44 108.7(3)
C39 C38 C44 107.7(4)
C43 C38 C44 106.7(4)
C38 C39 C40 110.0(9)
C38 C39 H39A 109.7
C40 C39 H39A 109.7
C38 C39 H39B 109.7
C40 C39 H39B 109.7
H39A C39 H39B 108.2
C41 C40 C39 111.4(14)
C41 C40 C46 110.1(16)
C39 C40 C46 109.7(14)
C41 C40 H40 108.5
C39 C40 H40 108.5
C46 C40 H40 108.5
C40 C41 C42 108.7(12)
C40 C41 H41A 109.9
C42 C41 H41A 109.9
C40 C41 H41B 109.9
C42 C41 H41B 109.9
H41A C41 H41B 108.3
C45 C42 C43 111.5(9)
C45 C42 C41 108.8(10)
C43 C42 C41 108.0(10)
C45 C42 H42 109.5
C43 C42 H42 109.5
C41 C42 H42 109.5
C42 C43 C38 111.2(6)
C42 C43 H43A 109.4
C38 C43 H43A 109.4
C42 C43 H43B 109.4
C38 C43 H43B 109.4
H43A C43 H43B 108.0
C38 C44 C47 112.0(6)
C38 C44 H44A 109.2
C47 C44 H44A 109.2
C38 C44 H44B 109.2
C47 C44 H44B 109.2
H44A C44 H44B 107.9
C47 C45 C42 111.8(9)
C47 C45 H45A 109.2
C42 C45 H45A 109.2
C47 C45 H45B 109.2
C42 C45 H45B 109.2
H45A C45 H45B 107.9
C47 C46 C40 108.7(10)
C47 C46 H46A 109.9
C40 C46 H46A 109.9
C47 C46 H46B 109.9
C40 C46 H46B 109.9
H46A C46 H46B 108.3
C45 C47 C46 109.4(11)
C45 C47 C44 110.2(9)
C46 C47 C44 105.9(9)
C45 C47 H47 110.4
C46 C47 H47 110.4
C44 C47 H47 110.4
C40' C39' H39C 110.1
C40' C39' H39D 110.1
H39C C39' H39D 108.4
C46' C40' C41' 114.2(14)
C46' C40' C39' 106.9(9)
C41' C40' C39' 108.1(11)
C46' C40' H40' 109.2
C41' C40' H40' 109.2
C39' C40' H40' 109.2
C40' C41' C42' 108.0(14)
C40' C41' H41C 110.1
C42' C41' H41C 110.1
C40' C41' H41D 110.1
C42' C41' H41D 110.1
H41C C41' H41D 108.4
C45' C42' C43' 110.4(14)
C45' C42' C41' 110.5(15)
C43' C42' C41' 106.4(14)
C45' C42' H42' 109.8
C43' C42' H42' 109.8
C41' C42' H42' 109.8
C42' C43' H43C 110.2
C42' C43' H43D 110.2
H43C C43' H43D 108.5
C47' C44' H44C 109.8
C47' C44' H44D 109.8
H44C C44' H44D 108.3
C42' C45' C47' 112.7(13)
C42' C45' H45C 109.1
C47' C45' H45C 109.1
C42' C45' H45D 109.1
C47' C45' H45D 109.1
H45C C45' H45D 107.8
C40' C46' C47' 112.8(11)
C40' C46' H46C 109.0
C47' C46' H46C 109.0
C40' C46' H46D 109.0
C47' C46' H46D 109.0
H46C C46' H46D 107.8
C46' C47' C45' 108.2(11)
C46' C47' C44' 106.1(9)
C45' C47' C44' 107.6(9)
C46' C47' H47' 111.6
C45' C47' H47' 111.6
C44' C47' H47' 111.6
C53 C48 C49 117.9(6)
C53 C48 C54 120.4(6)
C49 C48 C54 121.7(5)
C50 C49 C48 123.1(6)
C50 C49 H49 118.4
C48 C49 H49 118.4
C49 C50 C51 118.8(6)
C49 C50 H50 120.6
C51 C50 H50 120.6
C50 C51 C52 118.7(6)
C50 C51 H51 120.6
C52 C51 H51 120.6
C53 C52 C51 121.2(6)
C53 C52 H52 119.4
C51 C52 H52 119.4
C52 C53 C48 120.3(6)
C52 C53 H53 119.9
C48 C53 H53 119.9
C49' C48' C53' 120.0
C49' C48' C54' 115.0(15)
C53' C48' C54' 125.0(15)
C48' C49' C50' 120.0
C48' C49' H49' 120.0
C50' C49' H49' 120.0
C51' C50' C49' 120.0
C51' C50' H50' 120.0
C49' C50' H50' 120.0
C50' C51' C52' 120.0
C50' C51' H51' 120.0
C52' C51' H51' 120.0
C51' C52' C53' 120.0
C51' C52' H52' 120.0
C53' C52' H52' 120.0
C52' C53' C48' 120.0
C52' C53' H53' 120.0
C48' C53' H53' 120.0
C48' C54' H54D 109.5
C48' C54' H54E 109.5
H54D C54' H54E 109.5
C48' C54' H54F 109.5
H54D C54' H54F 109.5
H54E C54' H54F 109.5
C56 C55 C60 120.0
C56 C55 C61 122.4(7)
C60 C55 C61 116.7(7)
C57 C56 C55 120.0
C58 C57 C56 120.0
C57 C58 C59 120.0
C60 C59 C58 120.0
C59 C60 C55 120.0
C55 C61 H61A 109.5
C55 C61 H61B 109.5
H61A C61 H61B 109.5
C55 C61 H61C 109.5
H61A C61 H61C 109.5
H61B C61 H61C 109.5
C56' C55' C60' 116.6(8)
C56' C55' C61' 124.5(9)
C60' C55' C61' 118.8(8)
C55' C56' C57' 117.8(5)
C55' C56' H56' 121.1
C57' C56' H56' 121.1
C56' C57' C58' 124.0
C56' C57' H57' 118.0
C58' C57' H57' 118.0
C59' C58' C57' 111.7
C59' C58' H58' 124.2
C57' C58' H58' 124.2
C60' C59' C58' 128.7
C60' C59' H59' 115.6
C58' C59' H59' 115.6
C59' C60' C55' 121.2(5)
C59' C60' H60' 119.4
C55' C60' H60' 119.4
C55' C61' H61D 109.5
C55' C61' H61E 109.5
H61D C61' H61E 109.5
C55' C61' H61F 109.5
H61D C61' H61F 109.5
H61E C61' H61F 109.5

loop_
_geom_bond_atom_site_label_1
_geom_bond_atom_site_label_2
_geom_bond_distance
Si1 N3 1.665(3)
Si1 C3 1.847(3)
Si1 Cl1 2.0508(13)
Si1 Cl2 2.0578(13)
N1 C1 1.375(4)
N1 C3 1.406(4)
N1 C16 1.444(4)
N2 C1 1.382(4)
N2 C2 1.387(4)
N2 C4 1.448(4)
N3 C28 1.481(4)
N3 H3 0.8800
N4 C1 1.321(4)
N4 N5 1.380(3)
N5 N6 1.257(3)
N6 C38 1.480(4)
C2 C3 1.344(4)
C2 H2 0.9500
C4 C9 1.390(4)
C4 C5 1.395(4)
C5 C6 1.390(5)
C5 C11 1.512(5)
C6 C7 1.371(5)
C6 H6 0.9500
C7 C8 1.383(5)
C7 H7 0.9500
C8 C9 1.395(5)
C8 H8 0.9500
C9 C14 1.519(5)
C10 C11 1.618(7)
C10 H10A 0.9800
C10 H10B 0.9800
C10 H10C 0.9800
C11 C12 1.400(7)
C11 H11 1.0000
C12 H12A 0.9800
C12 H12B 0.9800
C12 H12C 0.9800
C10' H10D 0.9800
C10' H10E 0.9800
C10' H10F 0.9800
C12' H12D 0.9800
C12' H12E 0.9800
C12' H12F 0.9800
C13 C14 1.534(5)
C13 H13A 0.9800
C13 H13B 0.9800
C13 H13C 0.9800
C14 C15 1.511(6)
C14 H14 1.0000
C15 H15A 0.9800
C15 H15B 0.9800
C15 H15C 0.9800
C16 C17 1.401(4)
C16 C21 1.402(4)
C17 C18 1.394(4)
C17 C23 1.523(4)
C18 C19 1.377(5)
C18 H18 0.9500
C19 C20 1.382(4)
C19 H19 0.9500
C20 C21 1.397(4)
C20 H20 0.9500
C21 C26 1.521(4)
C22 C23 1.528(5)
C22 H22A 0.9800
C22 H22B 0.9800
C22 H22C 0.9800
C23 C24 1.513(5)
C23 H23 1.0000
C24 H24A 0.9800
C24 H24B 0.9800
C24 H24C 0.9800
C25 C26 1.533(5)
C25 H25A 0.9800
C25 H25B 0.9800
C25 H25C 0.9800
C26 C27 1.518(5)
C26 H26 1.0000
C27 H27A 0.9800
C27 H27B 0.9800
C27 H27C 0.9800
C28 C34 1.529(4)
C28 C33 1.534(4)
C28 C29 1.535(5)
C29 C30 1.549(4)
C29 H29A 0.9900
C29 H29B 0.9900
C30 C31 1.523(5)
C30 C35 1.523(5)
C30 H30 1.0000
C31 C32 1.527(5)
C31 H31A 0.9900
C31 H31B 0.9900
C32 C36 1.519(5)
C32 C33 1.534(5)
C32 H32 1.0000
C33 H33A 0.9900
C33 H33B 0.9900
C34 C37 1.536(4)
C34 H34A 0.9900
C34 H34B 0.9900
C35 C37 1.529(5)
C35 H35A 0.9900
C35 H35B 0.9900
C36 C37 1.524(5)
C36 H36A 0.9900
C36 H36B 0.9900
C37 H37 1.0000
C38 C39 1.531(7)
C38 C43 1.551(7)
C38 C44 1.562(6)
C39 C40 1.532(18)
C39 H39A 0.9900
C39 H39B 0.9900
C40 C41 1.49(3)
C40 C46 1.55(3)
C40 H40 1.0000
C41 C42 1.55(2)
C41 H41A 0.9900
C41 H41B 0.9900
C42 C45 1.490(18)
C42 C43 1.530(11)
C42 H42 1.0000
C43 H43A 0.9900
C43 H43B 0.9900
C44 C47 1.564(14)
C44 H44A 0.9900
C44 H44B 0.9900
C45 C47 1.483(15)
C45 H45A 0.9900
C45 H45B 0.9900
C46 C47 1.549(12)
C46 H46A 0.9900
C46 H46B 0.9900
C47 H47 1.0000
C39' C40' 1.558(13)
C39' H39C 0.9900
C39' H39D 0.9900
C40' C46' 1.467(16)
C40' C41' 1.51(3)
C40' H40' 1.0000
C41' C42' 1.59(3)
C41' H41C 0.9900
C41' H41D 0.9900
C42' C45' 1.46(3)
C42' C43' 1.556(14)
C42' H42' 1.0000
C43' H43C 0.9900
C43' H43D 0.9900
C44' C47' 1.556(13)
C44' H44C 0.9900
C44' H44D 0.9900
C45' C47' 1.55(2)
C45' H45C 0.9900
C45' H45D 0.9900
C46' C47' 1.541(17)
C46' H46C 0.9900
C46' H46D 0.9900
C47' H47' 1.0000
C48 C53 1.370(7)
C48 C49 1.374(7)
C48 C54 1.478(8)
C49 C50 1.362(7)
C49 H49 0.9500
C50 C51 1.371(7)
C50 H50 0.9500
C51 C52 1.397(8)
C51 H51 0.9500
C52 C53 1.360(8)
C52 H52 0.9500
C53 H53 0.9500
C54 H54A 0.9800
C54 H54B 0.9800
C54 H54C 0.9800
C48' C49' 1.3900
C48' C53' 1.3900
C48' C54' 1.436(17)
C49' C50' 1.3900
C49' H49' 0.9500
C50' C51' 1.3900
C50' H50' 0.9500
C51' C52' 1.3900
C51' H51' 0.9500
C52' C53' 1.3900
C52' H52' 0.9500
C53' H53' 0.9500
C54' H54D 0.9800
C54' H54E 0.9800
C54' H54F 0.9800
C55 C56 1.3900
C55 C60 1.3900
C55 C61 1.479(13)
C56 C57 1.3900
C57 C58 1.3900
C58 C59 1.3900
C59 C60 1.3900
C61 H61A 0.9800
C61 H61B 0.9800
C61 H61C 0.9800
C55' C56' 1.405(12)
C55' C60' 1.431(13)
C55' C61' 1.459(12)
C56' C57' 1.4245
C56' H56' 0.9500
C57' C58' 1.4506
C57' H57' 0.9500
C58' C59' 1.3360
C58' H58' 0.9500
C59' C60' 1.3077
C59' H59' 0.9500
C60' H60' 0.9500
C61' H61D 0.9800
C61' H61E 0.9800
C61' H61F 0.9800

loop_
_geom_torsion_atom_site_label_1
_geom_torsion_atom_site_label_2
_geom_torsion_atom_site_label_3
_geom_torsion_atom_site_label_4
_geom_torsion
C3 Si1 N3 C28 172.6(3)
Cl1 Si1 N3 C28 -68.3(3)
Cl2 Si1 N3 C28 48.4(3)
C1 N4 N5 N6 -176.4(3)
N4 N5 N6 C38 -178.1(2)
N5 N4 C1 N1 179.5(2)
N5 N4 C1 N2 1.7(5)
C3 N1 C1 N4 -176.5(3)
C16 N1 C1 N4 -2.3(4)
C3 N1 C1 N2 1.9(3)
C16 N1 C1 N2 176.1(2)
C2 N2 C1 N4 176.1(3)
C4 N2 C1 N4 -7.2(5)
C2 N2 C1 N1 -2.0(3)
C4 N2 C1 N1 174.8(3)
C1 N2 C2 C3 1.4(3)
C4 N2 C2 C3 -175.7(3)
N2 C2 C3 N1 -0.2(3)
N2 C2 C3 Si1 176.4(2)
C1 N1 C3 C2 -1.1(3)
C16 N1 C3 C2 -175.3(3)
C1 N1 C3 Si1 -177.5(2)
C16 N1 C3 Si1 8.3(4)
N3 Si1 C3 C2 161.8(3)
Cl1 Si1 C3 C2 38.0(3)
Cl2 Si1 C3 C2 -72.0(3)
N3 Si1 C3 N1 -22.5(3)
Cl1 Si1 C3 N1 -146.3(2)
Cl2 Si1 C3 N1 103.7(3)
C1 N2 C4 C9 102.7(4)
C2 N2 C4 C9 -80.9(4)
C1 N2 C4 C5 -82.8(4)
C2 N2 C4 C5 93.6(3)
C9 C4 C5 C6 -1.8(5)
N2 C4 C5 C6 -175.9(3)
C9 C4 C5 C11 178.7(4)
N2 C4 C5 C11 4.6(5)
C4 C5 C6 C7 0.9(5)
C11 C5 C6 C7 -179.5(4)
C5 C6 C7 C8 0.2(5)
C6 C7 C8 C9 -0.7(6)
C5 C4 C9 C8 1.4(5)
N2 C4 C9 C8 175.6(3)
C5 C4 C9 C14 -179.8(3)
N2 C4 C9 C14 -5.6(5)
C7 C8 C9 C4 -0.1(5)
C7 C8 C9 C14 -179.0(4)
C6 C5 C11 C12 -82.5(5)
C4 C5 C11 C12 97.0(5)
C6 C5 C11 C10 45.1(5)
C4 C5 C11 C10 -135.4(4)
C4 C9 C14 C15 -90.0(4)
C8 C9 C14 C15 88.7(4)
C4 C9 C14 C13 144.7(3)
C8 C9 C14 C13 -36.5(5)
C1 N1 C16 C17 -87.2(3)
C3 N1 C16 C17 86.2(4)
C1 N1 C16 C21 97.8(3)
C3 N1 C16 C21 -88.8(4)
C21 C16 C17 C18 -2.2(4)
N1 C16 C17 C18 -177.0(3)
C21 C16 C17 C23 177.1(3)
N1 C16 C17 C23 2.3(4)
C16 C17 C18 C19 0.2(5)
C23 C17 C18 C19 -179.0(3)
C17 C18 C19 C20 0.8(5)
C18 C19 C20 C21 -0.1(5)
C19 C20 C21 C16 -1.8(4)
C19 C20 C21 C26 179.7(3)
C17 C16 C21 C20 2.9(4)
N1 C16 C21 C20 177.7(3)
C17 C16 C21 C26 -178.5(3)
N1 C16 C21 C26 -3.7(4)
C18 C17 C23 C24 -83.0(4)
C16 C17 C23 C24 97.8(4)
C18 C17 C23 C22 40.8(4)
C16 C17 C23 C22 -138.4(3)
C20 C21 C26 C27 80.6(4)
C16 C21 C26 C27 -97.9(4)
C20 C21 C26 C25 -42.8(4)
C16 C21 C26 C25 138.6(3)
Si1 N3 C28 C34 154.8(3)
Si1 N3 C28 C33 -86.4(3)
Si1 N3 C28 C29 35.7(4)
N3 C28 C29 C30 178.4(3)
C34 C28 C29 C30 60.0(3)
C33 C28 C29 C30 -58.9(3)
C28 C29 C30 C31 59.5(4)
C28 C29 C30 C35 -60.5(4)
C35 C30 C31 C32 59.3(4)
C29 C30 C31 C32 -60.7(4)
C30 C31 C32 C36 -59.0(4)
C30 C31 C32 C33 60.5(4)
C36 C32 C33 C28 60.3(4)
C31 C32 C33 C28 -59.7(4)
N3 C28 C33 C32 -177.5(3)
C34 C28 C33 C32 -59.3(4)
C29 C28 C33 C32 59.7(4)
N3 C28 C34 C37 179.1(3)
C33 C28 C34 C37 59.1(3)
C29 C28 C34 C37 -60.5(3)
C31 C30 C35 C37 -59.6(4)
C29 C30 C35 C37 60.5(4)
C31 C32 C36 C37 58.7(4)
C33 C32 C36 C37 -60.7(4)
C32 C36 C37 C35 -58.8(4)
C32 C36 C37 C34 60.0(4)
C30 C35 C37 C36 59.4(4)
C30 C35 C37 C34 -59.5(4)
C28 C34 C37 C36 -59.5(4)
C28 C34 C37 C35 59.8(4)
N5 N6 C38 C39 -2.6(4)
N5 N6 C38 C43 -124.7(3)
N5 N6 C38 C44 120.7(3)
N6 C38 C39 C40 -177.9(11)
C43 C38 C39 C40 -56.7(11)
C44 C38 C39 C40 58.3(11)
C38 C39 C40 C41 60.3(17)
C38 C39 C40 C46 -61.9(15)
C39 C40 C41 C42 -61.4(18)
C46 C40 C41 C42 60.6(12)
C40 C41 C42 C45 -60.6(14)
C40 C41 C42 C43 60.6(15)
C45 C42 C43 C38 59.1(11)
C41 C42 C43 C38 -60.4(11)
N6 C38 C43 C42 -172.9(7)
C39 C38 C43 C42 58.8(8)
C44 C38 C43 C42 -56.9(8)
N6 C38 C44 C47 170.7(6)
C39 C38 C44 C47 -59.8(7)
C43 C38 C44 C47 56.2(7)
C43 C42 C45 C47 -58.2(13)
C41 C42 C45 C47 60.9(13)
C41 C40 C46 C47 -59.2(13)
C39 C40 C46 C47 63.8(16)
C42 C45 C47 C46 -59.8(13)
C42 C45 C47 C44 56.2(12)
C40 C46 C47 C45 57.1(14)
C40 C46 C47 C44 -61.6(13)
C38 C44 C47 C45 -56.9(10)
C38 C44 C47 C46 61.3(10)
C46' C40' C41' C42' 54.7(19)
C39' C40' C41' C42' -64.1(18)
C40' C41' C42' C45' -55.8(19)
C40' C41' C42' C43' 64(2)
C43' C42' C45' C47' -58.6(16)
C41' C42' C45' C47' 58.9(16)
C41' C40' C46' C47' -56.0(17)
C39' C40' C46' C47' 63.5(14)
C40' C46' C47' C45' 53.1(16)
C40' C46' C47' C44' -62.0(15)
C42' C45' C47' C46' -56.3(14)
C42' C45' C47' C44' 57.9(14)
C53 C48 C49 C50 0.3(8)
C54 C48 C49 C50 -178.9(6)
C48 C49 C50 C51 0.4(8)
C49 C50 C51 C52 -0.7(8)
C50 C51 C52 C53 0.4(9)
C51 C52 C53 C48 0.3(9)
C49 C48 C53 C52 -0.6(8)
C54 C48 C53 C52 178.6(6)
C53' C48' C49' C50' 0.0
C54' C48' C49' C50' -177(2)
C48' C49' C50' C51' 0.0
C49' C50' C51' C52' 0.0
C50' C51' C52' C53' 0.0
C51' C52' C53' C48' 0.0
C49' C48' C53' C52' 0.0
C54' C48' C53' C52' 177(2)
C60 C55 C56 C57 0.0
C61 C55 C56 C57 168.9(18)
C55 C56 C57 C58 0.0
C56 C57 C58 C59 0.0
C57 C58 C59 C60 0.0
C58 C59 C60 C55 0.0
C56 C55 C60 C59 0.0
C61 C55 C60 C59 -169.5(17)
C60' C55' C56' C57' 1.2(16)
C61' C55' C56' C57' -175.5(10)
C55' C56' C57' C58' 0.0(8)
C56' C57' C58' C59' -0.9
C57' C58' C59' C60' 0.7
C58' C59' C60' C55' 0.5(9)
C56' C55' C60' C59' -1.5(16)
C61' C55' C60' C59' 175.4(8)
